data_7701215
loop_
_publ_author_name
'Fowler, Jonathan M.'
'Britton, Edward'
'Pask, Christopher M.'
'Willans, Charlotte E.'
'Hardie, Michaele J.'

_publ_section_title
;
 Cyclotriveratrylene-tethered trinuclear palladium(ii)-NHC complexes;
 reversal of site selectivity in Suzuki-Miyaura reactions.
;
_journal_issue 39
_journal_name_full 'Dalton transactions (Cambridge, England : 2003)'
_journal_page_first 14687
_journal_page_last 14695
_journal_paper_doi 10.1039/c9dt03400e
_journal_volume 48
_journal_year 2019
_chemical_formula_moiety '3(F6 P), C51 H51 N6 O6'
_chemical_formula_sum 'C51 H51 F18 N6 O6 P3'
_chemical_formula_weight 1278.89
_chemical_name_systematic
;
tris-methyl(methylbenzimidazol-1-yl)cyclotriguaiacylenyl hexafluorophosphate
;
_space_group_crystal_system triclinic
_space_group_IT_number 2
_space_group_name_Hall '-P 1'
_space_group_name_H-M_alt 'P -1'
_symmetry_space_group_name_Hall '-P 1'
_symmetry_space_group_name_H-M 'P -1'
_atom_sites_solution_hydrogens geom
_audit_creation_date 2019-03-24
_audit_creation_method
;
Olex2 1.2
(compiled 2018.05.29 svn.r3508 for OlexSys, GUI svn.r5506)
;
_audit_update_record
;
2019-03-25 deposited with the CCDC.    2019-09-16 downloaded from the CCDC.
;
_cell_angle_alpha 75.410(11)
_cell_angle_beta 80.946(12)
_cell_angle_gamma 78.773(10)
_cell_formula_units_Z 2
_cell_length_a 7.4847(9)
_cell_length_b 16.4088(17)
_cell_length_c 22.788(3)
_cell_measurement_reflns_used 586
_cell_measurement_temperature 100(2)
_cell_measurement_theta_max 16.041
_cell_measurement_theta_min 1.9541
_cell_volume 2639.3(6)
_computing_molecular_graphics 'Olex2 (Dolomanov et al., 2009)'
_computing_publication_material 'Olex2 (Dolomanov et al., 2009)'
_computing_structure_refinement 'ShelXL (Sheldrick, 2015)'
_diffrn_ambient_temperature 100
_diffrn_measured_fraction_theta_full 0.917
_diffrn_measured_fraction_theta_max 0.917
_diffrn_measurement_device_type 'Fluid Film Devices'
_diffrn_measurement_method 'shutterless scans'
_diffrn_radiation_type synchrotron
_diffrn_radiation_wavelength 0.6889
_diffrn_reflns_av_R_equivalents 0.0620
_diffrn_reflns_av_unetI/netI 0.1405
_diffrn_reflns_Laue_measured_fraction_full 0.917
_diffrn_reflns_Laue_measured_fraction_max 0.917
_diffrn_reflns_limit_h_max 7
_diffrn_reflns_limit_h_min -7
_diffrn_reflns_limit_k_max 16
_diffrn_reflns_limit_k_min -16
_diffrn_reflns_limit_l_max 22
_diffrn_reflns_limit_l_min -22
_diffrn_reflns_number 8730
_diffrn_reflns_point_group_measured_fraction_full 0.917
_diffrn_reflns_point_group_measured_fraction_max 0.917
_diffrn_reflns_theta_full 20.148
_diffrn_reflns_theta_max 20.148
_diffrn_reflns_theta_min 1.708
_exptl_absorpt_coefficient_mu 0.217
_exptl_absorpt_correction_T_max 1.0
_exptl_absorpt_correction_T_min 0.9968
_exptl_absorpt_correction_type empirical
_exptl_absorpt_process_details
;
CCP4 7.0.048: AIMLESS, version 0.5.32 : 29/03/17
Scaling & analysis of unmerged intensities, absorption correction using spherical harmonics
;
_exptl_crystal_density_diffrn 1.609
_exptl_crystal_description plate
_exptl_crystal_F_000 1308
_exptl_crystal_size_max 0.03
_exptl_crystal_size_mid 0.01
_exptl_crystal_size_min 0.01
_refine_diff_density_max 0.826
_refine_diff_density_min -0.356
_refine_diff_density_rms 0.100
_refine_ls_extinction_method none
_refine_ls_goodness_of_fit_ref 0.912
_refine_ls_hydrogen_treatment constr
_refine_ls_matrix_type full
_refine_ls_number_parameters 653
_refine_ls_number_reflns 5085
_refine_ls_number_restraints 4
_refine_ls_restrained_S_all 0.922
_refine_ls_R_factor_all 0.2239
_refine_ls_R_factor_gt 0.1131
_refine_ls_shift/su_max 0.000
_refine_ls_shift/su_mean 0.000
_refine_ls_structure_factor_coef Fsqd
_refine_ls_weighting_details 'w=1/[\s^2^(Fo^2^)+(0.1937P)^2^] where P=(Fo^2^+2Fc^2^)/3'
_refine_ls_weighting_scheme calc
_refine_ls_wR_factor_gt 0.2906
_refine_ls_wR_factor_ref 0.3380
_reflns_Friedel_coverage 0.000
_reflns_number_gt 1834
_reflns_number_total 5085
_reflns_threshold_expression 'I > 2\s(I)'
_cod_data_source_file c9dt03400e2.cif
_cod_data_source_block mebzim
_cod_depositor_comments 'Adding full bibliography for 7701214--7701219.cif.'
_cod_database_code 7701215
_shelx_shelxl_version_number 2014/7
_shelx_space_group_comment
;
The symmetry employed for this shelxl refinement is uniquely defined
by the following loop, which should always be used as a source of
symmetry information in preference to the above space-group names.
They are only intended as comments.
;
_shelx_estimated_absorpt_t_max 0.998
_shelx_estimated_absorpt_t_min 0.994
_olex2_refinement_description
;
1. Fixed Uiso
 At 1.2 times of:
  All C(H) groups, All C(H,H) groups
 At 1.5 times of:
  All C(H,H,H) groups
2. Restrained distances
 O6-C52
 1.43 with sigma of 0.02
 O6-C42
 1.43 with sigma of 0.02
 N1-C8
 1.34 with sigma of 0.02
 N2-C8
 1.34 with sigma of 0.02
3. Others
 Fixed Sof: N5(0.5) N7(0.5) C42(0.5) H42A(0.5) H42B(0.5) C52(0.5) H52A(0.5)
 H52B(0.5) C53(0.5) H53(0.5) C54(0.5) H54(0.5)
4.a Secondary CH2 refined with riding coordinates:
 C7(H7A,H7B), C17(H17A,H17B), C25(H25A,H25B), C34(H34A,H34B), C42(H42A,H42B),
 C51(H51A,H51B), C52(H52A,H52B)
4.b Aromatic/amide H refined with riding coordinates:
 C3(H3), C6(H6), C8(H8), C12(H12), C13(H13), C14(H14), C15(H15), C19(H19),
 C22(H22), C27(H27), C28(H28), C29(H29), C30(H30), C32(H32), C36(H36), C39(H39),
  C44(H44), C45(H45), C46(H46), C47(H47), C53(H53), C54(H54)
4.c Fitted hexagon refined as free rotating group:
 C10(C11,C12,C13,C14,C15)
4.d Idealised Me refined as rotating group:
 C9(H9A,H9B,H9C), C16(H16A,H16B,H16C), C24(H24A,H24B,H24C), C33(H33A,H33B,
 H33C), C41(H41A,H41B,H41C), C49(H49A,H49B,H49C)
;
_olex2_submission_special_instructions 'No special instructions were received'

loop_
_space_group_symop_operation_xyz
'x, y, z'
'-x, -y, -z'

loop_
_atom_site_label
_atom_site_type_symbol
_atom_site_fract_x
_atom_site_fract_y
_atom_site_fract_z
_atom_site_U_iso_or_equiv
_atom_site_adp_type
_atom_site_occupancy
_atom_site_site_symmetry_order
_atom_site_calc_flag
_atom_site_refinement_flags_posn
_atom_site_refinement_flags_occupancy
_atom_site_disorder_assembly
_atom_site_disorder_group
P1 P -0.3906(8) 0.7107(3) 0.9430(2) 0.1195(17) Uani 1 1 d . . . .
F1 F -0.3230(12) 0.6742(6) 0.8827(4) 0.137(3) Uani 1 1 d . . . .
O1 O 0.2228(14) 0.8343(8) 0.6590(5) 0.116(3) Uani 1 1 d . . . .
N1 N -0.279(2) 0.9863(12) 0.6304(9) 0.173(6) Uiso 1 1 d D . . .
C1 C 0.282(3) 0.7668(11) 0.7066(8) 0.098(5) Uani 1 1 d . . . .
P2 P 0.8445(8) 0.8055(4) 0.5134(3) 0.1395(19) Uani 1 1 d . . . .
F2 F -0.3959(13) 0.6177(6) 0.9817(4) 0.141(3) Uani 1 1 d . . . .
O2 O -0.0067(16) 0.8107(6) 0.7645(4) 0.105(3) Uani 1 1 d . . . .
N2 N -0.2636(17) 0.8774(9) 0.7112(6) 0.114(4) Uiso 1 1 d D . . .
C2 C 0.154(2) 0.7507(11) 0.7609(9) 0.095(4) Uani 1 1 d . . . .
P3 P 1.2902(7) 0.8876(3) 0.2203(2) 0.1064(15) Uani 1 1 d . . . .
F3 F -0.5954(13) 0.7183(7) 0.9292(5) 0.166(4) Uani 1 1 d . . . .
O3 O -0.1180(15) 0.3948(6) 0.9127(4) 0.095(3) Uani 1 1 d . . . .
N3 N 0.0335(19) 0.1366(10) 1.0388(6) 0.096(4) Uani 1 1 d . . . .
C3 C 0.201(3) 0.6826(12) 0.8061(7) 0.097(5) Uani 1 1 d . . . .
H3 H 0.1158 0.6712 0.8416 0.116 Uiso 1 1 calc R . . .
F4 F -0.3826(16) 0.8040(6) 0.9029(6) 0.179(5) Uani 1 1 d . . . .
O4 O 0.0720(15) 0.2748(7) 0.8441(4) 0.102(3) Uani 1 1 d . . . .
N4 N 0.0121(18) 0.1830(8) 0.9415(6) 0.096(4) Uani 1 1 d . . . .
C4 C 0.368(3) 0.6281(11) 0.8035(8) 0.100(5) Uani 1 1 d . . . .
F5 F -0.1848(17) 0.7004(6) 0.9538(6) 0.198(6) Uani 1 1 d . . . .
O5 O 0.6707(13) 0.3700(7) 0.5865(4) 0.099(3) Uani 1 1 d . . . .
N5 N 0.852(3) 0.5630(15) 0.4442(11) 0.094(7) Uiso 0.5 1 d . P A 2
C5 C 0.492(2) 0.6438(11) 0.7515(8) 0.085(4) Uani 1 1 d . . . .
F6 F -0.467(2) 0.7444(7) 1.0002(5) 0.225(7) Uani 1 1 d . . . .
O6 O 0.7223(15) 0.5296(7) 0.5438(6) 0.127(4) Uiso 1 1 d D . . .
N6 N 0.842(2) 0.6397(11) 0.3532(8) 0.149(5) Uiso 1 1 d . . . .
C6 C 0.446(2) 0.7147(12) 0.7045(8) 0.096(5) Uani 1 1 d . . . .
H6 H 0.5338 0.7269 0.6698 0.115 Uiso 1 1 calc R . . .
F7 F 0.732(2) 0.8927(8) 0.5129(6) 0.211(6) Uani 1 1 d . . . .
N7 N 0.706(4) 0.5729(18) 0.4415(12) 0.117(8) Uiso 0.5 1 d . P A 1
C7 C -0.160(2) 0.7935(10) 0.7429(7) 0.113(5) Uani 1 1 d . . . .
H7A H -0.2407 0.7646 0.7774 0.136 Uiso 1 1 calc R . . .
H7B H -0.1188 0.7557 0.7140 0.136 Uiso 1 1 calc R . . .
F8 F 0.940(3) 0.7132(11) 0.5119(7) 0.276(9) Uani 1 1 d . . . .
C8 C -0.178(3) 0.9223(12) 0.6577(9) 0.162(7) Uiso 1 1 d D . . .
H8 H -0.0540 0.9058 0.6429 0.195 Uiso 1 1 calc R . . .
F9 F 0.7944(13) 0.7781(7) 0.5841(5) 0.155(4) Uani 1 1 d . . . .
C9 C -0.247(3) 1.0473(13) 0.5771(10) 0.165(7) Uiso 1 1 d . . . .
H9A H -0.1538 1.0788 0.5819 0.248 Uiso 1 1 calc GR . . .
H9B H -0.3610 1.0870 0.5687 0.248 Uiso 1 1 calc GR . . .
H9C H -0.2038 1.0193 0.5431 0.248 Uiso 1 1 calc GR . . .
F10 F 0.6678(17) 0.7727(10) 0.5047(6) 0.211(6) Uani 1 1 d . . . .
F11 F 0.8958(14) 0.8270(8) 0.4419(6) 0.180(5) Uani 1 1 d . . . .
F12 F 1.0214(17) 0.8305(13) 0.5227(6) 0.277(10) Uani 1 1 d . . . .
F13 F 1.2111(14) 0.9123(7) 0.2819(4) 0.152(4) Uani 1 1 d . . . .
F14 F 1.2131(12) 0.8024(5) 0.2400(4) 0.129(3) Uani 1 1 d . . . .
F15 F 1.4741(13) 0.8406(7) 0.2502(4) 0.157(4) Uani 1 1 d . . . .
F16 F 1.1048(12) 0.9309(6) 0.1904(4) 0.128(3) Uani 1 1 d . . . .
C10 C -0.4466(16) 0.9873(9) 0.6660(5) 0.120(5) Uiso 1 1 d . . . .
C11 C -0.4292(14) 0.9189(8) 0.7163(6) 0.158(7) Uiso 1 1 d G . . .
C12 C -0.5780(19) 0.9054(7) 0.7604(5) 0.137(6) Uiso 1 1 d G . . .
H12 H -0.5661 0.8586 0.7948 0.165 Uiso 1 1 calc R . . .
C13 C -0.7442(15) 0.9601(9) 0.7542(6) 0.143(6) Uiso 1 1 d G . . .
H13 H -0.8459 0.9509 0.7844 0.172 Uiso 1 1 calc R . . .
C14 C -0.7617(15) 1.0285(8) 0.7039(7) 0.211(10) Uiso 1 1 d G . . .
H14 H -0.8753 1.0659 0.6997 0.253 Uiso 1 1 calc R . . .
C15 C -0.613(2) 1.0421(7) 0.6598(5) 0.174(8) Uiso 1 1 d G . . .
H15 H -0.6247 1.0888 0.6254 0.209 Uiso 1 1 calc R . . .
C16 C 0.345(2) 0.8525(11) 0.6040(7) 0.123(6) Uani 1 1 d . . . .
H16A H 0.4645 0.8568 0.6140 0.184 Uiso 1 1 calc GR . . .
H16B H 0.2941 0.9066 0.5778 0.184 Uiso 1 1 calc GR . . .
H16C H 0.3585 0.8065 0.5824 0.184 Uiso 1 1 calc GR . . .
F17 F 1.3730(15) 0.9716(7) 0.1955(5) 0.158(4) Uani 1 1 d . . . .
C17 C 0.405(2) 0.5531(11) 0.8569(7) 0.103(5) Uani 1 1 d . . . .
H17A H 0.5391 0.5369 0.8577 0.123 Uiso 1 1 calc R . . .
H17B H 0.3532 0.5716 0.8951 0.123 Uiso 1 1 calc R . . .
F18 F 1.3798(11) 0.8621(5) 0.1573(4) 0.116(3) Uani 1 1 d . . . .
C18 C 0.327(2) 0.4753(10) 0.8562(6) 0.086(4) Uani 1 1 d . . . .
C19 C 0.149(2) 0.4680(9) 0.8834(6) 0.084(4) Uani 1 1 d . . . .
H19 H 0.0864 0.5119 0.9030 0.101 Uiso 1 1 calc R . . .
C20 C 0.051(2) 0.4018(9) 0.8846(6) 0.081(4) Uani 1 1 d . . . .
C21 C 0.158(2) 0.3373(8) 0.8543(6) 0.077(4) Uani 1 1 d . . . .
C22 C 0.331(2) 0.3419(9) 0.8289(6) 0.080(4) Uani 1 1 d . . . .
H22 H 0.3960 0.2970 0.8106 0.096 Uiso 1 1 calc R . . .
C23 C 0.420(2) 0.4079(9) 0.8280(6) 0.080(4) Uani 1 1 d . . . .
C24 C -0.1999(16) 0.4506(9) 0.9511(7) 0.096(4) Uani 1 1 d . . . .
H24A H -0.1202 0.4455 0.9826 0.144 Uiso 1 1 calc GR . . .
H24B H -0.3191 0.4356 0.9706 0.144 Uiso 1 1 calc GR . . .
H24C H -0.2170 0.5095 0.9269 0.144 Uiso 1 1 calc GR . . .
C25 C -0.061(2) 0.2342(10) 0.8863(8) 0.105(5) Uani 1 1 d . . . .
H25A H -0.1106 0.1972 0.8668 0.126 Uiso 1 1 calc R . . .
H25B H -0.1630 0.2781 0.8970 0.126 Uiso 1 1 calc R . . .
C26 C 0.130(2) 0.1064(11) 0.9480(8) 0.087(4) Uani 1 1 d . . . .
C27 C 0.221(2) 0.0601(12) 0.9061(8) 0.108(5) Uani 1 1 d . . . .
H27 H 0.2138 0.0809 0.8635 0.129 Uiso 1 1 calc R . . .
C28 C 0.324(2) -0.0190(14) 0.9296(10) 0.112(5) Uani 1 1 d . . . .
H28 H 0.3904 -0.0523 0.9022 0.134 Uiso 1 1 calc R . . .
C29 C 0.333(2) -0.0510(11) 0.9934(12) 0.113(5) Uani 1 1 d . . . .
H29 H 0.4011 -0.1059 1.0074 0.135 Uiso 1 1 calc R . . .
C30 C 0.244(2) -0.0047(12) 1.0354(9) 0.115(5) Uani 1 1 d . . . .
H30 H 0.2519 -0.0247 1.0779 0.138 Uiso 1 1 calc R . . .
C31 C 0.142(2) 0.0738(11) 1.0107(8) 0.090(4) Uani 1 1 d . . . .
C32 C -0.044(2) 0.2003(11) 0.9977(9) 0.107(5) Uani 1 1 d . . . .
H32 H -0.1251 0.2495 1.0058 0.129 Uiso 1 1 calc R . . .
C33 C 0.001(2) 0.1326(11) 1.1037(8) 0.129(6) Uani 1 1 d . . . .
H33A H 0.1058 0.1482 1.1168 0.194 Uiso 1 1 calc GR . . .
H33B H -0.0147 0.0745 1.1258 0.194 Uiso 1 1 calc GR . . .
H33C H -0.1102 0.1724 1.1124 0.194 Uiso 1 1 calc GR . . .
C34 C 0.615(2) 0.4048(9) 0.7978(7) 0.097(5) Uani 1 1 d . . . .
H34A H 0.6747 0.3443 0.8058 0.116 Uiso 1 1 calc R . . .
H34B H 0.6792 0.4353 0.8181 0.116 Uiso 1 1 calc R . . .
C35 C 0.6440(18) 0.4420(11) 0.7288(7) 0.082(4) Uani 1 1 d . . . .
C36 C 0.6399(16) 0.3882(9) 0.6918(8) 0.081(4) Uani 1 1 d . . . .
H36 H 0.6181 0.3316 0.7094 0.098 Uiso 1 1 calc R . . .
C37 C 0.6680(17) 0.4169(10) 0.6282(9) 0.087(4) Uani 1 1 d . . . .
C38 C 0.6915(17) 0.5004(12) 0.6067(6) 0.086(4) Uani 1 1 d . . . .
C39 C 0.6990(19) 0.5556(10) 0.6413(8) 0.093(4) Uani 1 1 d . . . .
H39 H 0.7216 0.6121 0.6235 0.112 Uiso 1 1 calc R . . .
C40 C 0.6715(17) 0.5250(11) 0.7046(8) 0.086(4) Uani 1 1 d . . . .
C41 C 0.673(3) 0.2798(11) 0.6094(8) 0.143(7) Uani 1 1 d . . . .
H41A H 0.7599 0.2576 0.6398 0.214 Uiso 1 1 calc GR . . .
H41B H 0.7099 0.2509 0.5756 0.214 Uiso 1 1 calc GR . . .
H41C H 0.5499 0.2694 0.6283 0.214 Uiso 1 1 calc GR . . .
C42 C 0.880(3) 0.5324(17) 0.5116(11) 0.086(8) Uiso 0.5 1 d D P A 2
H42A H 0.9557 0.4751 0.5189 0.104 Uiso 0.5 1 calc R P A 2
H42B H 0.9444 0.5720 0.5234 0.104 Uiso 0.5 1 calc R P A 2
C43 C 0.797(3) 0.5111(16) 0.4075(11) 0.161(7) Uiso 1 1 d . . . .
C44 C 0.793(2) 0.4305(14) 0.4188(10) 0.146(7) Uiso 1 1 d . . . .
H44 H 0.7755 0.3995 0.4599 0.176 Uiso 1 1 calc R . . .
C45 C 0.815(2) 0.3891(11) 0.3728(8) 0.117(5) Uiso 1 1 d . . . .
H45 H 0.8133 0.3296 0.3802 0.141 Uiso 1 1 calc R . . .
C46 C 0.838(2) 0.4381(11) 0.3158(8) 0.116(5) Uiso 1 1 d . . . .
H46 H 0.8457 0.4107 0.2833 0.139 Uiso 1 1 calc R . . .
C47 C 0.853(2) 0.5237(11) 0.2996(8) 0.118(5) Uiso 1 1 d . . . .
H47 H 0.8760 0.5545 0.2586 0.142 Uiso 1 1 calc R . . .
C48 C 0.8312(19) 0.5599(10) 0.3497(7) 0.100(4) Uiso 1 1 d . . . .
C49 C 0.872(2) 0.7126(10) 0.3026(7) 0.120(5) Uiso 1 1 d . . . .
H49A H 0.9918 0.6995 0.2793 0.179 Uiso 1 1 calc GR . . .
H49B H 0.8701 0.7628 0.3188 0.179 Uiso 1 1 calc GR . . .
H49C H 0.7755 0.7244 0.2759 0.179 Uiso 1 1 calc GR . . .
C51 C 0.673(2) 0.5910(10) 0.7425(7) 0.102(5) Uani 1 1 d . . . .
H51A H 0.7128 0.5606 0.7828 0.122 Uiso 1 1 calc R . . .
H51B H 0.7631 0.6287 0.7214 0.122 Uiso 1 1 calc R . . .
C52 C 0.600(4) 0.562(2) 0.5057(13) 0.120(10) Uiso 0.5 1 d D P A 1
H52A H 0.5334 0.6175 0.5127 0.144 Uiso 0.5 1 calc R P A 1
H52B H 0.5100 0.5228 0.5108 0.144 Uiso 0.5 1 calc R P A 1
C53 C 0.868(4) 0.646(2) 0.4124(14) 0.098(9) Uiso 0.5 1 d . P A 2
H53 H 0.8890 0.6929 0.4262 0.118 Uiso 0.5 1 calc R P A 2
C54 C 0.740(5) 0.654(3) 0.4089(17) 0.129(12) Uiso 0.5 1 d . P A 1
H54 H 0.7035 0.7069 0.4212 0.155 Uiso 0.5 1 calc R P A 1

loop_
_atom_site_aniso_label
_atom_site_aniso_U_11
_atom_site_aniso_U_22
_atom_site_aniso_U_33
_atom_site_aniso_U_23
_atom_site_aniso_U_13
_atom_site_aniso_U_12
P1 0.159(5) 0.094(4) 0.120(4) -0.036(4) -0.044(3) -0.018(3)
F1 0.133(7) 0.154(9) 0.123(8) -0.028(7) -0.022(6) -0.019(6)
O1 0.129(9) 0.122(9) 0.086(8) -0.026(7) 0.004(7) -0.002(7)
C1 0.122(15) 0.090(13) 0.083(13) -0.030(11) 0.010(12) -0.023(12)
P2 0.131(5) 0.136(6) 0.136(6) -0.011(4) 0.009(4) -0.032(4)
F2 0.190(9) 0.092(7) 0.132(8) -0.038(6) 0.034(6) -0.027(6)
O2 0.120(8) 0.107(8) 0.094(7) -0.034(6) -0.018(6) -0.018(7)
C2 0.108(13) 0.092(13) 0.096(14) -0.048(11) -0.011(12) -0.005(11)
P3 0.132(4) 0.083(3) 0.112(4) -0.025(3) -0.039(3) -0.014(3)
F3 0.117(8) 0.210(12) 0.176(10) -0.061(9) -0.022(7) -0.013(7)
O3 0.117(8) 0.081(7) 0.085(7) -0.031(6) 0.011(6) -0.015(6)
N3 0.128(10) 0.084(10) 0.076(10) -0.007(9) -0.023(8) -0.023(8)
C3 0.128(15) 0.099(13) 0.081(12) -0.035(11) -0.034(11) -0.025(12)
F4 0.224(11) 0.088(7) 0.227(12) 0.004(8) -0.096(9) -0.027(7)
O4 0.150(9) 0.086(7) 0.075(7) -0.013(6) -0.009(6) -0.040(7)
N4 0.128(10) 0.082(10) 0.069(10) 0.005(8) -0.018(8) -0.022(8)
C4 0.129(15) 0.094(13) 0.090(14) -0.034(11) -0.033(13) -0.019(12)
F5 0.213(11) 0.126(9) 0.285(15) -0.013(9) -0.160(11) -0.040(8)
O5 0.130(8) 0.080(7) 0.096(7) -0.035(7) -0.030(6) -0.005(6)
C5 0.085(11) 0.094(13) 0.084(12) -0.033(10) -0.003(10) -0.021(10)
F6 0.382(19) 0.137(9) 0.150(10) -0.086(9) -0.085(11) 0.084(11)
C6 0.093(12) 0.095(13) 0.109(14) -0.053(12) 0.003(10) -0.008(10)
F7 0.307(17) 0.125(10) 0.197(13) -0.026(9) -0.075(11) -0.002(10)
C7 0.132(13) 0.122(14) 0.092(12) -0.009(10) -0.022(10) -0.053(11)
F8 0.30(2) 0.195(14) 0.239(16) -0.024(12) 0.046(13) 0.091(14)
F9 0.141(8) 0.163(9) 0.147(9) -0.008(7) 0.026(6) -0.058(7)
F10 0.167(11) 0.290(16) 0.214(13) -0.113(12) 0.038(9) -0.099(11)
F11 0.134(8) 0.218(12) 0.154(11) 0.006(9) 0.029(7) -0.048(8)
F12 0.161(11) 0.44(3) 0.196(13) 0.091(15) -0.049(9) -0.171(15)
F13 0.182(9) 0.180(10) 0.113(7) -0.070(7) -0.015(6) -0.029(7)
F14 0.171(8) 0.095(7) 0.131(7) -0.008(5) -0.049(6) -0.042(6)
F15 0.149(8) 0.206(11) 0.124(8) -0.043(7) -0.058(6) -0.006(7)
F16 0.134(7) 0.130(7) 0.104(6) -0.026(5) -0.021(5) 0.021(6)
C16 0.154(14) 0.137(15) 0.066(11) -0.016(10) 0.021(10) -0.034(12)
F17 0.202(10) 0.134(9) 0.152(9) -0.033(7) -0.012(7) -0.070(8)
C17 0.113(11) 0.127(14) 0.077(11) -0.032(11) -0.023(9) -0.019(10)
F18 0.118(6) 0.126(7) 0.110(7) -0.043(6) -0.038(5) 0.006(5)
C18 0.107(12) 0.093(12) 0.068(10) -0.017(9) -0.021(9) -0.030(10)
C19 0.098(12) 0.081(11) 0.069(10) -0.013(8) -0.013(8) -0.008(9)
C20 0.121(13) 0.073(11) 0.046(9) -0.013(8) -0.020(8) 0.001(11)
C21 0.108(12) 0.060(10) 0.060(9) -0.002(8) -0.014(8) -0.018(9)
C22 0.096(11) 0.066(10) 0.072(10) -0.013(7) -0.009(8) -0.003(8)
C23 0.106(12) 0.066(10) 0.069(10) -0.014(8) -0.019(8) -0.013(9)
C24 0.075(9) 0.088(11) 0.125(13) -0.036(10) -0.022(8) 0.013(8)
C25 0.153(15) 0.075(11) 0.095(13) -0.020(10) -0.039(12) -0.016(10)
C26 0.085(10) 0.079(12) 0.098(14) -0.018(11) -0.023(10) -0.009(9)
C27 0.102(12) 0.104(14) 0.124(14) -0.051(13) 0.012(11) -0.018(10)
C28 0.081(11) 0.118(17) 0.143(19) -0.053(14) -0.003(11) -0.008(11)
C29 0.092(12) 0.078(12) 0.16(2) -0.016(14) -0.008(13) -0.027(9)
C30 0.110(13) 0.091(14) 0.140(16) -0.006(13) -0.043(12) -0.012(11)
C31 0.108(12) 0.073(12) 0.092(14) -0.010(11) -0.035(10) -0.016(10)
C32 0.141(14) 0.090(13) 0.088(14) -0.019(12) -0.015(12) -0.010(10)
C33 0.165(16) 0.142(15) 0.094(14) -0.037(11) -0.002(11) -0.053(12)
C34 0.107(12) 0.076(10) 0.113(14) -0.036(10) -0.028(10) 0.004(8)
C35 0.093(10) 0.082(12) 0.073(11) -0.016(10) -0.025(8) -0.006(8)
C36 0.077(9) 0.083(11) 0.080(12) -0.016(10) -0.006(8) -0.011(7)
C37 0.084(10) 0.066(12) 0.103(15) -0.006(11) -0.012(9) -0.012(8)
C38 0.091(10) 0.109(14) 0.045(9) -0.002(10) -0.006(7) -0.010(9)
C39 0.119(11) 0.088(11) 0.079(13) -0.038(11) -0.007(9) -0.010(9)
C40 0.084(9) 0.091(13) 0.091(13) -0.034(11) -0.021(8) -0.006(8)
C41 0.22(2) 0.096(14) 0.123(15) -0.050(12) -0.010(13) -0.027(13)
C51 0.110(13) 0.111(12) 0.103(12) -0.040(10) -0.024(9) -0.032(10)

loop_
_atom_type_symbol
_atom_type_description
_atom_type_scat_dispersion_real
_atom_type_scat_dispersion_imag
_atom_type_scat_source
C C 0.0030 0.0010 'International Tables Vol C Tables 4.2.6.8 and 6.1.1.4'
H H 0.0000 0.0000 'International Tables Vol C Tables 4.2.6.8 and 6.1.1.4'
F F 0.0170 0.0100 'International Tables Vol C Tables 4.2.6.8 and 6.1.1.4'
N N 0.0060 0.0030 'International Tables Vol C Tables 4.2.6.8 and 6.1.1.4'
O O 0.0110 0.0060 'International Tables Vol C Tables 4.2.6.8 and 6.1.1.4'
P P 0.0990 0.0910 'International Tables Vol C Tables 4.2.6.8 and 6.1.1.4'

loop_
_geom_angle_atom_site_label_1
_geom_angle_atom_site_label_2
_geom_angle_atom_site_label_3
_geom_angle
F2 P1 F1 89.8(5)
F2 P1 F3 90.4(6)
F2 P1 F4 178.8(7)
F2 P1 F5 89.1(6)
F3 P1 F1 88.1(6)
F4 P1 F1 89.1(7)
F4 P1 F3 90.0(6)
F5 P1 F1 88.7(7)
F5 P1 F3 176.8(7)
F5 P1 F4 90.5(6)
F6 P1 F1 176.4(8)
F6 P1 F2 89.3(6)
F6 P1 F3 88.4(8)
F6 P1 F4 91.8(7)
F6 P1 F5 94.8(8)
C1 O1 C16 118.6(13)
C8 N1 C9 132(2)
C8 N1 C10 105(2)
C10 N1 C9 123.0(18)
O1 C1 C2 116.4(17)
C6 C1 O1 125.0(16)
C6 C1 C2 118.6(17)
F7 P2 F8 173.3(11)
F7 P2 F9 90.1(7)
F7 P2 F10 89.4(9)
F7 P2 F11 93.0(8)
F7 P2 F12 94.6(11)
F8 P2 F9 90.5(8)
F8 P2 F10 83.9(11)
F8 P2 F11 86.2(8)
F9 P2 F10 88.7(7)
F9 P2 F11 176.4(8)
F11 P2 F10 89.5(7)
F12 P2 F8 92.1(11)
F12 P2 F9 90.4(7)
F12 P2 F10 175.9(11)
F12 P2 F11 91.1(7)
C2 O2 C7 115.4(11)
C8 N2 C7 117.9(14)
C11 N2 C7 136.6(14)
C11 N2 C8 104.9(15)
O2 C2 C1 117.3(17)
C3 C2 C1 118.1(16)
C3 C2 O2 124.5(17)
F13 P3 F15 88.6(6)
F13 P3 F16 92.3(5)
F13 P3 F17 92.2(6)
F13 P3 F18 177.8(6)
F14 P3 F13 92.3(6)
F14 P3 F15 89.8(6)
F14 P3 F16 88.1(5)
F14 P3 F17 175.5(6)
F14 P3 F18 88.7(5)
F15 P3 F18 89.5(5)
F16 P3 F15 177.7(6)
F16 P3 F18 89.7(5)
F17 P3 F15 90.7(6)
F17 P3 F16 91.4(6)
F17 P3 F18 86.7(6)
C20 O3 C24 118.5(11)
C31 N3 C33 126.2(15)
C32 N3 C31 110.5(13)
C32 N3 C33 123.2(16)
C2 C3 H3 118.3
C2 C3 C4 123.3(17)
C4 C3 H3 118.3
C21 O4 C25 124.4(11)
C26 N4 C25 127.2(15)
C32 N4 C25 123.4(16)
C32 N4 C26 109.1(13)
C3 C4 C17 118.5(18)
C5 C4 C3 118.5(16)
C5 C4 C17 123.0(18)
C37 O5 C41 117.0(12)
C43 N5 C42 125(2)
C53 N5 C42 121(2)
C53 N5 C43 114(2)
C4 C5 C6 119.0(15)
C4 C5 C51 124.2(18)
C6 C5 C51 116.7(16)
C42 O6 C38 126.4(16)
C52 O6 C38 127.5(19)
C48 N6 C49 127.5(16)
C48 N6 C53 113.8(19)
C48 N6 C54 108(2)
C53 N6 C49 117.1(19)
C54 N6 C49 119(2)
C1 C6 C5 122.4(16)
C1 C6 H6 118.8
C5 C6 H6 118.8
C43 N7 C52 131(3)
C54 N7 C43 109(3)
C54 N7 C52 120(3)
O2 C7 N2 107.9(12)
O2 C7 H7A 110.1
O2 C7 H7B 110.1
N2 C7 H7A 110.1
N2 C7 H7B 110.1
H7A C7 H7B 108.4
N1 C8 N2 114(2)
N1 C8 H8 122.8
N2 C8 H8 122.8
N1 C9 H9A 109.5
N1 C9 H9B 109.5
N1 C9 H9C 109.5
H9A C9 H9B 109.5
H9A C9 H9C 109.5
H9B C9 H9C 109.5
N1 C10 C11 107.9(14)
N1 C10 C15 132.1(14)
C11 C10 C15 120.0
N2 C11 C10 108.2(12)
N2 C11 C12 131.8(12)
C10 C11 C12 120.0
C11 C12 H12 120.0
C13 C12 C11 120.0
C13 C12 H12 120.0
C12 C13 H13 120.0
C12 C13 C14 120.0
C14 C13 H13 120.0
C13 C14 H14 120.0
C15 C14 C13 120.0
C15 C14 H14 120.0
C10 C15 H15 120.0
C14 C15 C10 120.0
C14 C15 H15 120.0
O1 C16 H16A 109.5
O1 C16 H16B 109.5
O1 C16 H16C 109.5
H16A C16 H16B 109.5
H16A C16 H16C 109.5
H16B C16 H16C 109.5
C4 C17 H17A 108.5
C4 C17 H17B 108.5
H17A C17 H17B 107.5
C18 C17 C4 114.9(11)
C18 C17 H17A 108.5
C18 C17 H17B 108.5
C19 C18 C17 118.8(15)
C19 C18 C23 116.2(13)
C23 C18 C17 125.0(15)
C18 C19 H19 116.8
C18 C19 C20 126.5(14)
C20 C19 H19 116.8
O3 C20 C19 125.4(13)
O3 C20 C21 121.7(15)
C19 C20 C21 112.8(15)
O4 C21 C20 119.2(15)
C22 C21 O4 118.3(14)
C22 C21 C20 121.9(14)
C21 C22 H22 118.3
C21 C22 C23 123.5(14)
C23 C22 H22 118.3
C18 C23 C34 123.1(14)
C22 C23 C18 119.1(14)
C22 C23 C34 117.8(14)
O3 C24 H24A 109.5
O3 C24 H24B 109.5
O3 C24 H24C 109.5
H24A C24 H24B 109.5
H24A C24 H24C 109.5
H24B C24 H24C 109.5
O4 C25 N4 112.8(13)
O4 C25 H25A 109.0
O4 C25 H25B 109.0
N4 C25 H25A 109.0
N4 C25 H25B 109.0
H25A C25 H25B 107.8
N4 C26 C27 132.0(18)
N4 C26 C31 107.3(14)
C27 C26 C31 120.6(17)
C26 C27 H27 121.7
C26 C27 C28 116.5(16)
C28 C27 H27 121.7
C27 C28 H28 119.1
C27 C28 C29 121.9(16)
C29 C28 H28 119.1
C28 C29 H29 119.1
C30 C29 C28 121.8(17)
C30 C29 H29 119.1
C29 C30 H30 122.5
C29 C30 C31 115.1(17)
C31 C30 H30 122.5
N3 C31 C26 105.0(14)
C30 C31 N3 131.0(18)
C30 C31 C26 124.0(18)
N3 C32 N4 108.1(14)
N3 C32 H32 126.0
N4 C32 H32 126.0
N3 C33 H33A 109.5
N3 C33 H33B 109.5
N3 C33 H33C 109.5
H33A C33 H33B 109.5
H33A C33 H33C 109.5
H33B C33 H33C 109.5
C23 C34 H34A 107.9
C23 C34 H34B 107.9
C23 C34 C35 117.6(11)
H34A C34 H34B 107.2
C35 C34 H34A 107.9
C35 C34 H34B 107.9
C36 C35 C34 116.4(15)
C36 C35 C40 121.2(14)
C40 C35 C34 122.4(15)
C35 C36 H36 120.0
C35 C36 C37 120.0(15)
C37 C36 H36 120.0
O5 C37 C36 126.0(15)
O5 C37 C38 117.7(16)
C38 C37 C36 116.3(15)
C37 C38 O6 117.0(16)
C39 C38 O6 117.0(16)
C39 C38 C37 125.8(14)
C38 C39 H39 121.7
C38 C39 C40 116.5(14)
C40 C39 H39 121.7
C35 C40 C39 120.1(13)
C35 C40 C51 125.0(16)
C39 C40 C51 114.9(15)
O5 C41 H41A 109.5
O5 C41 H41B 109.5
O5 C41 H41C 109.5
H41A C41 H41B 109.5
H41A C41 H41C 109.5
H41B C41 H41C 109.5
N5 C42 H42A 109.8
N5 C42 H42B 109.8
O6 C42 N5 109.2(19)
O6 C42 H42A 109.8
O6 C42 H42B 109.8
H42A C42 H42B 108.3
C44 C43 N5 131(2)
C44 C43 N7 130(2)
C44 C43 C48 123(2)
C48 C43 N5 100(2)
C48 C43 N7 103(2)
C43 C44 H44 119.5
C43 C44 C45 121(2)
C45 C44 H44 119.5
C44 C45 H45 122.2
C46 C45 C44 115.6(18)
C46 C45 H45 122.2
C45 C46 H46 116.4
C45 C46 C47 127.2(17)
C47 C46 H46 116.4
C46 C47 H47 123.6
C46 C47 C48 112.7(16)
C48 C47 H47 123.6
N6 C48 C43 109.3(18)
N6 C48 C47 130.8(17)
C43 C48 C47 119.9(18)
N6 C49 H49A 109.5
N6 C49 H49B 109.5
N6 C49 H49C 109.5
H49A C49 H49B 109.5
H49A C49 H49C 109.5
H49B C49 H49C 109.5
C5 C51 C40 112.6(11)
C5 C51 H51A 109.1
C5 C51 H51B 109.1
C40 C51 H51A 109.1
C40 C51 H51B 109.1
H51A C51 H51B 107.8
O6 C52 N7 106(2)
O6 C52 H52A 110.5
O6 C52 H52B 110.5
N7 C52 H52A 110.5
N7 C52 H52B 110.5
H52A C52 H52B 108.7
N5 C53 N6 99(2)
N5 C53 H53 130.4
N6 C53 H53 130.4
N6 C54 H54 128.0
N7 C54 N6 104(3)
N7 C54 H54 128.0

loop_
_geom_bond_atom_site_label_1
_geom_bond_atom_site_label_2
_geom_bond_distance
P1 F1 1.607(10)
P1 F2 1.564(10)
P1 F3 1.589(11)
P1 F4 1.580(11)
P1 F5 1.568(12)
P1 F6 1.528(12)
O1 C1 1.398(17)
O1 C16 1.432(15)
N1 C8 1.252(15)
N1 C9 1.39(2)
N1 C10 1.381(18)
C1 C2 1.445(19)
C1 C6 1.355(19)
P2 F7 1.513(13)
P2 F8 1.549(15)
P2 F9 1.565(12)
P2 F10 1.578(13)
P2 F11 1.577(12)
P2 F12 1.521(13)
O2 C2 1.402(16)
O2 C7 1.421(16)
N2 C7 1.508(18)
N2 C8 1.387(15)
N2 C11 1.296(14)
C2 C3 1.348(19)
P3 F13 1.554(10)
P3 F14 1.551(9)
P3 F15 1.603(10)
P3 F16 1.602(9)
P3 F17 1.559(10)
P3 F18 1.605(9)
O3 C20 1.338(16)
O3 C24 1.415(14)
N3 C31 1.404(17)
N3 C32 1.324(17)
N3 C33 1.446(17)
C3 H3 0.9500
C3 C4 1.39(2)
O4 C21 1.394(15)
O4 C25 1.411(17)
N4 C25 1.446(17)
N4 C26 1.378(16)
N4 C32 1.365(17)
C4 C5 1.384(19)
C4 C17 1.51(2)
O5 C37 1.360(16)
O5 C41 1.439(17)
N5 C42 1.52(3)
N5 C43 1.48(3)
N5 C53 1.39(3)
C5 C6 1.396(19)
C5 C51 1.476(18)
O6 C38 1.389(15)
O6 C42 1.289(16)
O6 C52 1.306(17)
N6 C48 1.349(18)
N6 C49 1.463(18)
N6 C53 1.42(3)
N6 C54 1.42(4)
C6 H6 0.9500
N7 C43 1.43(3)
N7 C52 1.54(4)
N7 C54 1.40(4)
C7 H7A 0.9900
C7 H7B 0.9900
C8 H8 0.9500
C9 H9A 0.9800
C9 H9B 0.9800
C9 H9C 0.9800
C10 C11 1.3900
C10 C15 1.3900
C11 C12 1.3900
C12 H12 0.9500
C12 C13 1.3900
C13 H13 0.9500
C13 C14 1.3900
C14 H14 0.9500
C14 C15 1.3900
C15 H15 0.9500
C16 H16A 0.9800
C16 H16B 0.9800
C16 H16C 0.9800
C17 H17A 0.9900
C17 H17B 0.9900
C17 C18 1.508(18)
C18 C19 1.394(17)
C18 C23 1.429(18)
C19 H19 0.9500
C19 C20 1.414(18)
C20 C21 1.449(18)
C21 C22 1.344(17)
C22 H22 0.9500
C22 C23 1.372(17)
C23 C34 1.504(18)
C24 H24A 0.9800
C24 H24B 0.9800
C24 H24C 0.9800
C25 H25A 0.9900
C25 H25B 0.9900
C26 C27 1.383(19)
C26 C31 1.404(18)
C27 H27 0.9500
C27 C28 1.40(2)
C28 H28 0.9500
C28 C29 1.42(2)
C29 H29 0.9500
C29 C30 1.38(2)
C30 H30 0.9500
C30 C31 1.40(2)
C32 H32 0.9500
C33 H33A 0.9800
C33 H33B 0.9800
C33 H33C 0.9800
C34 H34A 0.9900
C34 H34B 0.9900
C34 C35 1.535(18)
C35 C36 1.371(17)
C35 C40 1.377(18)
C36 H36 0.9500
C36 C37 1.402(18)
C37 C38 1.371(18)
C38 C39 1.355(18)
C39 H39 0.9500
C39 C40 1.399(18)
C40 C51 1.548(18)
C41 H41A 0.9800
C41 H41B 0.9800
C41 H41C 0.9800
C42 H42A 0.9900
C42 H42B 0.9900
C43 C44 1.29(2)
C43 C48 1.37(2)
C44 H44 0.9500
C44 C45 1.36(2)
C45 H45 0.9500
C45 C46 1.348(19)
C46 H46 0.9500
C46 C47 1.381(19)
C47 H47 0.9500
C47 C48 1.388(19)
C49 H49A 0.9800
C49 H49B 0.9800
C49 H49C 0.9800
C51 H51A 0.9900
C51 H51B 0.9900
C52 H52A 0.9900
C52 H52B 0.9900
C53 H53 0.9500
C54 H54 0.9500
